data_2106889
loop_
_publ_author_name
'Sundberg, M.R.'

_publ_section_title
;
 The crystal and defect structures of W25 O73, a member of the homologous
 series Wn O3N/-2
;
_journal_name_full 'Acta Crystallographica B (24,1968-38,1982)'
_journal_page_first 2144
_journal_page_last 2149
_journal_volume 32
_journal_year 1976
_chemical_formula_sum 'O73 W25'
_chemical_name_systematic 'W25 O73'
_space_group_IT_number 13
_symmetry_space_group_name_Hall '-P 2yc'
_symmetry_space_group_name_H-M 'P 1 2/c 1'
_cell_angle_alpha 90
_cell_angle_beta 98.3
_cell_angle_gamma 90
_cell_formula_units_Z 2
_cell_length_a 11.93
_cell_length_b 3.82
_cell_length_c 59.72
_cell_volume 2693.089
_citation_journal_id_ASTM ACBCAR
_cod_data_source_file Sundberg_ACBCAR_1976_954.cif
_cod_data_source_block O73W25
_cod_database_code 2106889

loop_
_symmetry_equiv_pos_as_xyz
x,y,z
-x,y,-z+1/2
-x,-y,-z
x,-y,z-1/2

loop_
_atom_site_label
_atom_site_type_symbol
_atom_site_fract_x
_atom_site_fract_y
_atom_site_fract_z
_atom_site_occupancy
_atom_site_U_iso_or_equiv
O14 O 0.4 0.5 0.011 1 0.0
W10 W 0.059 0.54 0.351 1 0.0
O27 O 0.467 0.5 0.28 1 0.0
W11 W 0.377 0.462 0.371 1 0.0
O26 O 0.18 0.5 0.26 1 0.0
O4 O -0.004 0 0.089 1 0.0
W8 W 0.135 0.458 0.289 1 0.0
O12 O 0.308 0 0.433 1 0.0
O17 O 0.34 0.5 0.079 1 0.0
O5 O 0.318 0 0.109 1 0.0
W5 W 0.318 0.537 0.109 1 0.0
O7 O 0.189 0 0.23 1 0.0
O37 O 0.09 0.5 0.49 1 0.0
O32 O 0.03 0.5 0.381 1 0.0
O8 O 0.135 0 0.289 1 0.0
O2 O 0.059 0 0.026 1 0.0
O35 O 0.466 0.5 0.452 1 0.0
O18 O 0.158 0.5 0.095 1 0.0
O23 O 0.22 0.5 0.198 1 0.0
O34 O 0.144 0.5 0.425 1 0.0
W13 W 0.263 0.472 0.495 1 0.0
O24 O 0.034 0.5 0.218 1 0.0
O3 O 0.374 0 0.048 1 0.0
O11 O 0.377 0 0.371 1 0.0
O9 O 0.435 0 0.31 1 0.0
W12 W 0.308 0.533 0.433 1 0.0
O25 O 0.345 0.5 0.239 1 0.0
O29 O 0.09 0.5 0.319 1 0.0
O16 O 0.035 0.5 0.058 1 0.0
O33 O 0.325 0.5 0.402 1 0.0
O6 O 0.253 0 0.17 1 0.0
W2 W 0.059 0.475 0.026 1 0.0
O13 O 0.263 0 0.495 1 0.0
W7 W 0.189 0.547 0.23 1 0.0
O30 O 0.41 0.5 0.34 1 0.0
O19 O 0.478 0.5 0.117 1 0.0
W3 W 0.374 0.459 0.048 1 0.0
O20 O 0.28 0.5 0.138 1 0.0
O28 O 0.28 0.5 0.299 1 0.0
O15 O 0.218 0.5 0.03 1 0.0
O22 O 0.41 0.5 0.178 1 0.0
W4 W -0.004 0.465 0.089 1 0.0
W9 W 0.435 0.543 0.31 1 0.0
W1 W 0.5 0.454 0.25 1 0.0
O10 O 0.059 0 0.351 1 0.0
O1 O 0.5 0 0.25 1 0.0
O21 O 0.09 0.5 0.157 1 0.0
O31 O 0.22 0.5 0.361 1 0.0
O36 O 0.285 0.5 0.463 1 0.0
W6 W 0.253 0.458 0.17 1 0.0
